data_7152096
loop_
_publ_author_name
'Leaver, David J.'
'Dawson, Raymond M.'
'White, Jonathan M.'
'Polyzos, Anastasios'
'Hughes, Andrew B.'

_publ_section_title
;
 Synthesis of 1,2,3-triazole linked galactopyranosides and evaluation of
 cholera toxin inhibition.
;
_journal_issue 24
_journal_name_full 'Organic &amp; biomolecular chemistry'
_journal_page_first 8465
_journal_page_last 8474
_journal_paper_doi 10.1039/c1ob06317k
_journal_volume 9
_journal_year 2011
_chemical_absolute_configuration rm
_chemical_formula_sum 'C16 H20 O9'
_chemical_formula_weight 356.32
_chemical_name_systematic
;
?
;
_space_group_IT_number 5
_symmetry_cell_setting monoclinic
_symmetry_space_group_name_Hall 'C 2y'
_symmetry_space_group_name_H-M 'C 1 2 1'
_atom_sites_solution_hydrogens geom
_atom_sites_solution_primary direct
_atom_sites_solution_secondary difmap
_audit_creation_method SHELXL-97
_cell_angle_alpha 90.00
_cell_angle_beta 94.391(6)
_cell_angle_gamma 90.00
_cell_formula_units_Z 4
_cell_length_a 18.1428(8)
_cell_length_b 8.3337(5)
_cell_length_c 11.7816(9)
_cell_measurement_reflns_used 2149
_cell_measurement_temperature 130.0
_cell_measurement_theta_max 29.1297
_cell_measurement_theta_min 2.9394
_cell_volume 1776.11(19)
_computing_cell_refinement
;
CrysAlisPro, Oxford Diffraction Ltd.,
Version 1.171.34.39 (release 18-08-2010 CrysAlis171 .NET)
(compiled Aug 18 2010,17:42:00)
;
_computing_data_collection
;
CrysAlisPro, Oxford Diffraction Ltd.,
Version 1.171.34.39 (release 18-08-2010 CrysAlis171 .NET)
(compiled Aug 18 2010,17:42:00)
;
_computing_data_reduction
;
CrysAlisPro, Oxford Diffraction Ltd.,
Version 1.171.34.39 (release 18-08-2010 CrysAlis171 .NET)
(compiled Aug 18 2010,17:42:00)
;
_computing_structure_refinement 'SHELXL-97 (Sheldrick, 1997)'
_diffrn_ambient_temperature 130.0
_diffrn_measured_fraction_theta_full 0.998
_diffrn_measured_fraction_theta_max 0.998
_diffrn_measurement_device_type 'SuperNova, Dual, Cu at zero, Atlas'
_diffrn_measurement_method '\w scans'
_diffrn_radiation_monochromator mirror
_diffrn_radiation_source 'SuperNova (Mo) X-ray Source'
_diffrn_radiation_type 'Mo K\a'
_diffrn_radiation_wavelength 0.7107
_diffrn_reflns_av_R_equivalents 0.0260
_diffrn_reflns_av_sigmaI/netI 0.0385
_diffrn_reflns_limit_h_max 17
_diffrn_reflns_limit_h_min -21
_diffrn_reflns_limit_k_max 9
_diffrn_reflns_limit_k_min -8
_diffrn_reflns_limit_l_max 14
_diffrn_reflns_limit_l_min -13
_diffrn_reflns_number 4376
_diffrn_reflns_theta_full 25.00
_diffrn_reflns_theta_max 25.00
_diffrn_reflns_theta_min 2.95
_exptl_absorpt_coefficient_mu 0.110
_exptl_absorpt_correction_T_max 1.00000
_exptl_absorpt_correction_T_min 0.83656
_exptl_absorpt_correction_type multi-scan
_exptl_absorpt_process_details
;
CrysAlisPro, Agilent Technologies,
Version 1.171.34.49 (release 20-01-2011 CrysAlis171 .NET)
(compiled Jan 20 2011,15:58:25)
Empirical absorption correction using spherical harmonics,
implemented in SCALE3 ABSPACK scaling algorithm.
;
_exptl_crystal_colour colourless
_exptl_crystal_density_diffrn 1.333
_exptl_crystal_density_method 'not measured'
_exptl_crystal_description slab
_exptl_crystal_F_000 752
_exptl_crystal_size_max 0.6030
_exptl_crystal_size_mid 0.3113
_exptl_crystal_size_min 0.1116
_refine_diff_density_max 0.196
_refine_diff_density_min -0.176
_refine_diff_density_rms 0.041
_refine_ls_abs_structure_details 'Flack H D (1983), Acta Cryst. A39, 876-881'
_refine_ls_abs_structure_Flack -0.6(12)
_refine_ls_extinction_method none
_refine_ls_goodness_of_fit_ref 1.071
_refine_ls_hydrogen_treatment constr
_refine_ls_matrix_type full
_refine_ls_number_parameters 230
_refine_ls_number_reflns 2620
_refine_ls_number_restraints 1
_refine_ls_restrained_S_all 1.071
_refine_ls_R_factor_all 0.0438
_refine_ls_R_factor_gt 0.0374
_refine_ls_shift/su_max 0.000
_refine_ls_shift/su_mean 0.000
_refine_ls_structure_factor_coef Fsqd
_refine_ls_weighting_details 'calc w=1/[\s^2^(Fo^2^)+(0.0378P)^2^+0.8436P] where P=(Fo^2^+2Fc^2^)/3'
_refine_ls_weighting_scheme calc
_refine_ls_wR_factor_gt 0.0861
_refine_ls_wR_factor_ref 0.0906
_reflns_number_gt 2378
_reflns_number_total 2620
_reflns_threshold_expression >2sigma(I)
_cod_data_source_file c1ob06317k.txt
_cod_data_source_block jmwah61
_cod_database_code 7152096
_chemical_oxdiff_usercomment 'D lEAVER dl-Z-167-07'

loop_
_symmetry_equiv_pos_as_xyz
'x, y, z'
'-x, y, -z'
'x+1/2, y+1/2, z'
'-x+1/2, y+1/2, -z'

loop_
_atom_site_label
_atom_site_type_symbol
_atom_site_fract_x
_atom_site_fract_y
_atom_site_fract_z
_atom_site_U_iso_or_equiv
_atom_site_adp_type
_atom_site_occupancy
_atom_site_symmetry_multiplicity
_atom_site_calc_flag
_atom_site_refinement_flags
O2 O 0.31807(9) -0.0714(2) 1.27676(14) 0.0265(4) Uani 1 1 d .
O3 O 0.15981(9) -0.0639(2) 1.27087(13) 0.0242(4) Uani 1 1 d .
O4 O 0.13200(9) 0.1292(2) 1.08287(14) 0.0267(4) Uani 1 1 d .
O1 O 0.26601(8) 0.0640(2) 0.98737(14) 0.0219(4) Uani 1 1 d .
O5 O 0.21144(10) 0.0051(2) 0.76789(14) 0.0330(5) Uani 1 1 d .
O6 O 0.33588(11) 0.1644(2) 1.36778(16) 0.0392(5) Uani 1 1 d .
O8 O 0.02068(11) 0.0426(3) 1.13304(17) 0.0472(6) Uani 1 1 d .
O9 O 0.11789(12) 0.0587(3) 0.63876(16) 0.0451(5) Uani 1 1 d .
O7 O 0.10010(10) -0.2977(2) 1.23916(17) 0.0364(5) Uani 1 1 d .
C1 C 0.31198(13) -0.0017(3) 1.0791(2) 0.0224(6) Uani 1 1 d .
H1 H 0.3228 -0.1138 1.0614 0.027 Uiso 1 1 calc R
C3 C 0.19992(13) -0.0914(3) 1.1714(2) 0.0223(6) Uani 1 1 d .
H3 H 0.2111 -0.2059 1.1647 0.027 Uiso 1 1 calc R
C5 C 0.20156(13) -0.0348(3) 0.9642(2) 0.0211(5) Uani 1 1 d .
H5 H 0.2179 -0.1451 0.9521 0.025 Uiso 1 1 calc R
C2 C 0.27088(13) 0.0032(3) 1.1884(2) 0.0217(6) Uani 1 1 d .
H2 H 0.2604 0.1144 1.2088 0.026 Uiso 1 1 calc R
C6 C 0.16143(13) 0.0238(3) 0.8560(2) 0.0243(6) Uani 1 1 d .
H6A H 0.1169 -0.0387 0.8384 0.029 Uiso 1 1 calc R
H6B H 0.1477 0.1356 0.8633 0.029 Uiso 1 1 calc R
C8 C 0.43878(14) 0.1549(3) 1.1099(2) 0.0302(6) Uani 1 1 d .
H8 H 0.4837 0.2080 1.1235 0.036 Uiso 1 1 calc R
C9 C 0.35056(14) 0.0256(4) 1.3584(2) 0.0301(6) Uani 1 1 d .
C11 C 0.10770(14) -0.1750(3) 1.2925(2) 0.0275(6) Uani 1 1 d .
C4 C 0.15471(13) -0.0340(3) 1.0644(2) 0.0221(6) Uani 1 1 d .
H4 H 0.1113 -0.1027 1.0488 0.026 Uiso 1 1 calc R
C12 C 0.06360(16) -0.1249(4) 1.3879(2) 0.0397(8) Uani 1 1 d .
H12A H 0.0155 -0.1735 1.3788 0.060 Uiso 1 1 calc R
H12B H 0.0585 -0.0102 1.3876 0.060 Uiso 1 1 calc R
H12C H 0.0883 -0.1586 1.4589 0.060 Uiso 1 1 calc R
C15 C 0.18159(17) 0.0281(4) 0.6605(2) 0.0364(7) Uani 1 1 d .
C7 C 0.38143(14) 0.0870(3) 1.0925(2) 0.0252(6) Uani 1 1 d .
C10 C 0.40669(17) -0.0633(5) 1.4322(3) 0.0534(9) Uani 1 1 d .
H10A H 0.4512 -0.0741 1.3936 0.080 Uiso 1 1 calc R
H10B H 0.3880 -0.1678 1.4487 0.080 Uiso 1 1 calc R
H10C H 0.4172 -0.0053 1.5020 0.080 Uiso 1 1 calc R
C16 C 0.2385(2) 0.0085(5) 0.5779(2) 0.0574(11) Uani 1 1 d .
H16A H 0.2184 0.0402 0.5035 0.086 Uiso 1 1 calc R
H16B H 0.2536 -0.1019 0.5761 0.086 Uiso 1 1 calc R
H16C H 0.2805 0.0744 0.6004 0.086 Uiso 1 1 calc R
C13 C 0.06399(17) 0.1510(4) 1.1229(2) 0.0375(7) Uani 1 1 d .
C14 C 0.0529(3) 0.3219(5) 1.1523(4) 0.0752(14) Uani 1 1 d .
H14A H 0.0075 0.3332 1.1881 0.113 Uiso 1 1 calc R
H14B H 0.0509 0.3856 1.0842 0.113 Uiso 1 1 calc R
H14C H 0.0933 0.3575 1.2035 0.113 Uiso 1 1 calc R

loop_
_atom_site_aniso_label
_atom_site_aniso_U_11
_atom_site_aniso_U_22
_atom_site_aniso_U_33
_atom_site_aniso_U_23
_atom_site_aniso_U_13
_atom_site_aniso_U_12
O2 0.0237(9) 0.0273(10) 0.0271(10) 0.0028(8) -0.0082(7) 0.0009(9)
O3 0.0233(9) 0.0292(10) 0.0200(9) -0.0019(8) 0.0005(7) -0.0017(9)
O4 0.0272(9) 0.0270(10) 0.0258(10) -0.0008(7) 0.0017(8) 0.0080(8)
O1 0.0195(8) 0.0205(9) 0.0251(9) 0.0004(7) -0.0015(7) -0.0033(8)
O5 0.0299(10) 0.0478(13) 0.0214(9) -0.0021(8) 0.0032(7) -0.0103(9)
O6 0.0454(12) 0.0362(13) 0.0344(12) -0.0071(9) -0.0068(9) -0.0048(11)
O8 0.0257(10) 0.0773(17) 0.0391(12) 0.0049(12) 0.0055(9) 0.0071(13)
O9 0.0514(13) 0.0526(14) 0.0293(11) 0.0029(10) -0.0094(9) -0.0050(12)
O7 0.0319(10) 0.0352(12) 0.0426(12) -0.0034(10) 0.0053(9) -0.0105(10)
C1 0.0179(12) 0.0198(14) 0.0291(14) 0.0001(11) -0.0010(10) 0.0015(11)
C3 0.0233(12) 0.0235(15) 0.0204(13) -0.0004(11) 0.0026(10) -0.0007(12)
C5 0.0194(12) 0.0205(13) 0.0233(13) -0.0036(10) 0.0016(10) -0.0075(11)
C2 0.0192(12) 0.0210(14) 0.0240(13) 0.0020(11) -0.0048(10) 0.0018(11)
C6 0.0244(13) 0.0271(15) 0.0214(12) -0.0024(11) 0.0013(10) -0.0042(12)
C8 0.0213(13) 0.0307(16) 0.0383(16) -0.0005(12) 0.0004(11) -0.0006(13)
C9 0.0257(14) 0.0361(19) 0.0277(14) -0.0004(13) -0.0033(11) -0.0045(14)
C11 0.0196(13) 0.0367(18) 0.0256(15) 0.0058(13) -0.0023(11) -0.0041(13)
C4 0.0211(12) 0.0217(14) 0.0229(13) -0.0026(10) -0.0012(10) -0.0003(11)
C12 0.0376(16) 0.053(2) 0.0299(17) 0.0047(14) 0.0089(13) -0.0018(15)
C15 0.0444(17) 0.0387(18) 0.0259(15) -0.0013(13) 0.0010(13) -0.0211(16)
C7 0.0229(14) 0.0250(15) 0.0274(14) 0.0006(11) 0.0007(11) 0.0052(12)
C10 0.0435(18) 0.063(2) 0.049(2) -0.0078(18) -0.0251(15) 0.0066(19)
C16 0.060(2) 0.087(3) 0.0262(16) -0.0049(17) 0.0108(14) -0.032(2)
C13 0.0351(16) 0.055(2) 0.0228(14) 0.0081(14) 0.0034(12) 0.0209(17)
C14 0.093(3) 0.065(3) 0.073(3) 0.020(2) 0.040(2) 0.052(2)

loop_
_atom_type_symbol
_atom_type_description
_atom_type_scat_dispersion_real
_atom_type_scat_dispersion_imag
_atom_type_scat_source
C C 0.0033 0.0016 'International Tables Vol C Tables 4.2.6.8 and 6.1.1.4'
H H 0.0000 0.0000 'International Tables Vol C Tables 4.2.6.8 and 6.1.1.4'
O O 0.0106 0.0060 'International Tables Vol C Tables 4.2.6.8 and 6.1.1.4'

loop_
_geom_angle_atom_site_label_1
_geom_angle_atom_site_label_2
_geom_angle_atom_site_label_3
_geom_angle
C9 O2 C2 117.3(2)
C11 O3 C3 116.4(2)
C13 O4 C4 117.0(2)
C1 O1 C5 110.12(18)
C15 O5 C6 115.5(2)
O1 C1 C7 109.8(2)
O1 C1 C2 109.39(18)
C7 C1 C2 111.4(2)
O1 C1 H1 108.7
C7 C1 H1 108.7
C2 C1 H1 108.7
O3 C3 C2 106.69(19)
O3 C3 C4 110.35(19)
C2 C3 C4 110.1(2)
O3 C3 H3 109.9
C2 C3 H3 109.9
C4 C3 H3 109.9
O1 C5 C6 108.01(19)
O1 C5 C4 110.39(19)
C6 C5 C4 113.5(2)
O1 C5 H5 108.3
C6 C5 H5 108.3
C4 C5 H5 108.3
O2 C2 C3 108.9(2)
O2 C2 C1 107.15(19)
C3 C2 C1 109.78(19)
O2 C2 H2 110.3
C3 C2 H2 110.3
C1 C2 H2 110.3
O5 C6 C5 106.6(2)
O5 C6 H6A 110.4
C5 C6 H6A 110.4
O5 C6 H6B 110.4
C5 C6 H6B 110.4
H6A C6 H6B 108.6
C7 C8 H8 180.0
O6 C9 O2 123.7(3)
O6 C9 C10 125.2(3)
O2 C9 C10 111.1(3)
O7 C11 O3 122.3(2)
O7 C11 C12 125.9(3)
O3 C11 C12 111.8(2)
O4 C4 C5 107.9(2)
O4 C4 C3 108.2(2)
C5 C4 C3 110.2(2)
O4 C4 H4 110.2
C5 C4 H4 110.2
C3 C4 H4 110.2
C11 C12 H12A 109.5
C11 C12 H12B 109.5
H12A C12 H12B 109.5
C11 C12 H12C 109.5
H12A C12 H12C 109.5
H12B C12 H12C 109.5
O9 C15 O5 123.0(3)
O9 C15 C16 126.6(3)
O5 C15 C16 110.5(3)
C8 C7 C1 175.9(3)
C9 C10 H10A 109.5
C9 C10 H10B 109.5
H10A C10 H10B 109.5
C9 C10 H10C 109.5
H10A C10 H10C 109.5
H10B C10 H10C 109.5
C15 C16 H16A 109.5
C15 C16 H16B 109.5
H16A C16 H16B 109.5
C15 C16 H16C 109.5
H16A C16 H16C 109.5
H16B C16 H16C 109.5
O8 C13 O4 123.1(3)
O8 C13 C14 126.4(3)
O4 C13 C14 110.5(3)
C13 C14 H14A 109.5
C13 C14 H14B 109.5
H14A C14 H14B 109.5
C13 C14 H14C 109.5
H14A C14 H14C 109.5
H14B C14 H14C 109.5

loop_
_geom_bond_atom_site_label_1
_geom_bond_atom_site_label_2
_geom_bond_distance
O2 C9 1.356(3)
O2 C2 1.438(3)
O3 C11 1.362(3)
O3 C3 1.444(3)
O4 C13 1.366(3)
O4 C4 1.442(3)
O1 C1 1.423(3)
O1 C5 1.439(3)
O5 C15 1.351(3)
O5 C6 1.438(3)
O6 C9 1.195(3)
O8 C13 1.209(4)
O9 C15 1.192(3)
O7 C11 1.202(3)
C1 C7 1.459(4)
C1 C2 1.537(3)
C1 H1 0.9800
C3 C2 1.510(3)
C3 C4 1.527(3)
C3 H3 0.9800
C5 C6 1.501(3)
C5 C4 1.506(3)
C5 H5 0.9800
C2 H2 0.9800
C6 H6A 0.9700
C6 H6B 0.9700
C8 C7 1.188(4)
C8 H8 0.9300
C9 C10 1.485(4)
C11 C12 1.488(4)
C4 H4 0.9800
C12 H12A 0.9600
C12 H12B 0.9600
C12 H12C 0.9600
C15 C16 1.482(4)
C10 H10A 0.9600
C10 H10B 0.9600
C10 H10C 0.9600
C16 H16A 0.9600
C16 H16B 0.9600
C16 H16C 0.9600
C13 C14 1.483(5)
C14 H14A 0.9600
C14 H14B 0.9600
C14 H14C 0.9600

loop_
_geom_torsion_atom_site_label_1
_geom_torsion_atom_site_label_2
_geom_torsion_atom_site_label_3
_geom_torsion_atom_site_label_4
_geom_torsion
C5 O1 C1 C7 172.8(2)
C5 O1 C1 C2 -64.6(2)
C11 O3 C3 C2 -158.81(19)
C11 O3 C3 C4 81.5(3)
C1 O1 C5 C6 -170.99(19)
C1 O1 C5 C4 64.4(2)
C9 O2 C2 C3 -133.3(2)
C9 O2 C2 C1 108.0(2)
O3 C3 C2 O2 70.5(2)
C4 C3 C2 O2 -169.7(2)
O3 C3 C2 C1 -172.49(18)
C4 C3 C2 C1 -52.7(3)
O1 C1 C2 O2 177.24(18)
C7 C1 C2 O2 -61.2(2)
O1 C1 C2 C3 59.1(2)
C7 C1 C2 C3 -179.3(2)
C15 O5 C6 C5 170.1(2)
O1 C5 C6 O5 61.2(3)
C4 C5 C6 O5 -176.03(19)
C2 O2 C9 O6 8.6(4)
C2 O2 C9 C10 -170.7(2)
C3 O3 C11 O7 7.2(3)
C3 O3 C11 C12 -173.0(2)
C13 O4 C4 C5 146.9(2)
C13 O4 C4 C3 -93.9(2)
O1 C5 C4 O4 60.6(2)
C6 C5 C4 O4 -60.8(3)
O1 C5 C4 C3 -57.3(3)
C6 C5 C4 C3 -178.7(2)
O3 C3 C4 O4 52.0(2)
C2 C3 C4 O4 -65.5(2)
O3 C3 C4 C5 169.76(19)
C2 C3 C4 C5 52.2(3)
C6 O5 C15 O9 -1.4(4)
C6 O5 C15 C16 179.0(3)
O1 C1 C7 C8 166(4)
C2 C1 C7 C8 44(4)
C4 O4 C13 O8 -6.9(4)
C4 O4 C13 C14 172.3(2)
